data_2209142
loop_
_publ_author_name
'P. S. Patil'
'Jeannie Bee-Jan Teh'
'Hoong-Kun Fun'
'Ibrahim Abdul Razak'
'S. M. Dharmaprakash'

_publ_section_title
;
 3-(2-Furyl)-1-(4-nitrophenyl)prop-2-en-1-one
;
_journal_coeditor_code CV2051
_journal_issue 6
_journal_name_full 'Acta Crystallographica Section E'
_journal_page_first o2397
_journal_page_last o2398
_journal_paper_doi 10.1107/S1600536806017946
_journal_volume 62
_journal_year 2006
_chemical_formula_iupac 'C13 H9 N O4'
_chemical_formula_moiety 'C13 H9 N O4'
_chemical_formula_sum 'C13 H9 N O4'
_chemical_formula_weight 243.21
_chemical_name_systematic
;
3-(2-Furyl)-1-(4-nitrophenyl)prop-2-en-1-one
;
_space_group_IT_number 14
_symmetry_cell_setting monoclinic
_symmetry_space_group_name_Hall '-P 2ybc'
_symmetry_space_group_name_H-M 'P 1 21/c 1'
_atom_sites_solution_hydrogens geom
_atom_sites_solution_primary direct
_atom_sites_solution_secondary difmap
_audit_creation_method SHELXL-97
_cell_angle_alpha 90.00
_cell_angle_beta 94.867(3)
_cell_angle_gamma 90.00
_cell_formula_units_Z 4
_cell_length_a 3.8809(2)
_cell_length_b 10.6603(4)
_cell_length_c 26.5500(11)
_cell_measurement_reflns_used 4832
_cell_measurement_temperature 100.00(10)
_cell_measurement_theta_max 37.49
_cell_measurement_theta_min 1.54
_cell_volume 1094.45(8)
_computing_cell_refinement APEX2
_computing_data_collection 'APEX2 (Bruker, 2005)'
_computing_data_reduction 'SAINT (Bruker, 2005)'
_computing_molecular_graphics SHELXTL
_computing_publication_material 'SHELXTL, PARST (Nardelli, 1995) and PLATON (Spek, 2003)'
_computing_structure_refinement SHELXTL
_computing_structure_solution 'SHELXTL (Sheldrick, 1998)'
_diffrn_ambient_temperature 297(2)
_diffrn_detector_area_resol_mean 8.33
_diffrn_measured_fraction_theta_full 0.994
_diffrn_measured_fraction_theta_max 0.994
_diffrn_measurement_device_type 'Bruker SMART APEX2 CCD area-detector'
_diffrn_measurement_method \w
_diffrn_radiation_monochromator graphite
_diffrn_radiation_source 'fine-focus sealed tube'
_diffrn_radiation_type MoK\a
_diffrn_radiation_wavelength 0.71073
_diffrn_reflns_av_R_equivalents 0.0672
_diffrn_reflns_av_sigmaI/netI 0.0564
_diffrn_reflns_limit_h_max 6
_diffrn_reflns_limit_h_min -6
_diffrn_reflns_limit_k_max 17
_diffrn_reflns_limit_k_min -17
_diffrn_reflns_limit_l_max 45
_diffrn_reflns_limit_l_min -45
_diffrn_reflns_number 28259
_diffrn_reflns_theta_full 37.49
_diffrn_reflns_theta_max 37.49
_diffrn_reflns_theta_min 1.54
_diffrn_standards_number 0
_exptl_absorpt_coefficient_mu 0.111
_exptl_absorpt_correction_T_max 0.9887
_exptl_absorpt_correction_T_min 0.8057
_exptl_absorpt_correction_type multi-scan
_exptl_absorpt_process_details '(SADABS; Bruker, 2005)'
_exptl_crystal_colour Yellow
_exptl_crystal_density_diffrn 1.476
_exptl_crystal_density_method 'not measured'
_exptl_crystal_description Block
_exptl_crystal_F_000 504
_exptl_crystal_size_max 0.54
_exptl_crystal_size_mid 0.38
_exptl_crystal_size_min 0.10
_refine_diff_density_max 0.555
_refine_diff_density_min -0.274
_refine_ls_extinction_method none
_refine_ls_goodness_of_fit_ref 1.103
_refine_ls_hydrogen_treatment constr
_refine_ls_matrix_type full
_refine_ls_number_parameters 163
_refine_ls_number_reflns 5741
_refine_ls_number_restraints 0
_refine_ls_restrained_S_all 1.103
_refine_ls_R_factor_all 0.1051
_refine_ls_R_factor_gt 0.0700
_refine_ls_shift/su_max 0.000
_refine_ls_shift/su_mean 0.000
_refine_ls_structure_factor_coef Fsqd
_refine_ls_weighting_details 'calc w=1/[\s^2^(Fo^2^)+(0.0956P)^2^+0.1328P] where P=(Fo^2^+2Fc^2^)/3'
_refine_ls_weighting_scheme calc
_refine_ls_wR_factor_gt 0.1750
_refine_ls_wR_factor_ref 0.1980
_reflns_number_gt 3956
_reflns_number_total 5741
_reflns_threshold_expression I>2\s(I)
_cod_data_source_file cv2051.cif
_cod_data_source_block I
_cod_depositor_comments
;
The following automatic conversions were performed:
'_symmetry_cell_setting' value 'Monoclinic' changed to 'monoclinic'
according to '/home/saulius/struct/CIF-dictionaries/cif_core.dic'
dictionary named 'cif_core.dic' version 2.4.1 from 2010-06-29.

Automatic conversion script
Id: cif_fix_enum 1527 2010-12-29 10:47:43Z saulius 

The following automatic conversions were performed:

'_symmetry_cell_setting' value 'Monoclinic' changed to 'monoclinic'
according to /home/saulius/struct/CIF-dictionaries/cif_core.dic
dictionary named 'cif_core.dic' version 2.4.1 from 2010-06-29.

Automatic conversion script
Id: cif_fix_values 1715 2011-07-08 13:25:40Z adriana 
;
_cod_original_sg_symbol_H-M 'P 21/c'
_cod_database_code 2209142
_cod_database_fobs_code 2209142

loop_
_symmetry_equiv_pos_as_xyz
'x, y, z'
'-x, y+1/2, -z+1/2'
'-x, -y, -z'
'x, -y-1/2, z-1/2'

loop_
_atom_site_type_symbol
_atom_site_label
_atom_site_fract_x
_atom_site_fract_y
_atom_site_fract_z
_atom_site_U_iso_or_equiv
_atom_site_adp_type
_atom_site_calc_flag
_atom_site_refinement_flags
_atom_site_occupancy
O O1 -0.1250(3) 0.26693(9) 0.10568(4) 0.0231(2) Uani d . 1
O O2 0.0305(3) 0.59893(8) 0.24281(4) 0.0237(2) Uani d . 1
O O3 1.0335(3) 0.21435(10) 0.42360(4) 0.0336(3) Uani d . 1
O O4 1.0389(3) 0.40418(10) 0.45266(4) 0.0331(3) Uani d . 1
N N1 0.9515(3) 0.32556(11) 0.42030(4) 0.0222(2) Uani d . 1
C C1 0.4735(3) 0.31959(11) 0.29253(5) 0.0180(2) Uani d . 1
H H1A 0.4232 0.2633 0.2662 0.022 Uiso calc R 1
C C2 0.6653(3) 0.28027(11) 0.33638(5) 0.0187(2) Uani d . 1
H H2A 0.7414 0.1978 0.3399 0.022 Uiso calc R 1
C C3 0.7400(3) 0.36659(11) 0.37458(4) 0.0181(2) Uani d . 1
C C4 0.6322(3) 0.49069(12) 0.37111(5) 0.0208(2) Uani d . 1
H H4A 0.6885 0.5470 0.3973 0.025 Uiso calc R 1
C C5 0.4379(3) 0.52820(11) 0.32744(5) 0.0203(2) Uani d . 1
H H5A 0.3609 0.6107 0.3243 0.024 Uiso calc R 1
C C6 0.3562(3) 0.44321(10) 0.28801(4) 0.0160(2) Uani d . 1
C C7 0.1394(3) 0.49038(11) 0.24248(4) 0.0173(2) Uani d . 1
C C8 0.0602(3) 0.40802(11) 0.19861(4) 0.0190(2) Uani d . 1
H H8A 0.1464 0.3266 0.1986 0.023 Uiso calc R 1
C C9 -0.1393(3) 0.45199(11) 0.15827(5) 0.0194(2) Uani d . 1
H H9A -0.2211 0.5335 0.1608 0.023 Uiso calc R 1
C C10 -0.2384(3) 0.38741(11) 0.11227(5) 0.0198(2) Uani d . 1
C C11 -0.4378(4) 0.42569(13) 0.07003(5) 0.0238(3) Uani d . 1
H H11A -0.5449 0.5033 0.0650 0.029 Uiso calc R 1
C C12 -0.4494(4) 0.32378(14) 0.03538(5) 0.0262(3) Uani d . 1
H H12A -0.5655 0.3214 0.0033 0.031 Uiso calc R 1
C C13 -0.2574(4) 0.23088(13) 0.05846(5) 0.0260(3) Uani d . 1
H H13B -0.2204 0.1529 0.0441 0.031 Uiso calc R 1

loop_
_atom_site_aniso_label
_atom_site_aniso_U_11
_atom_site_aniso_U_22
_atom_site_aniso_U_33
_atom_site_aniso_U_12
_atom_site_aniso_U_13
_atom_site_aniso_U_23
O1 0.0281(5) 0.0198(4) 0.0208(4) -0.0007(3) -0.0017(3) 0.0016(3)
O2 0.0279(5) 0.0165(4) 0.0264(5) 0.0038(3) -0.0003(4) 0.0017(3)
O3 0.0437(7) 0.0259(5) 0.0290(5) 0.0096(4) -0.0090(5) 0.0019(4)
O4 0.0449(7) 0.0305(5) 0.0221(5) -0.0040(5) -0.0083(4) -0.0031(4)
N1 0.0236(5) 0.0241(5) 0.0186(5) 0.0003(4) -0.0004(4) 0.0009(4)
C1 0.0194(5) 0.0152(5) 0.0190(5) -0.0001(4) -0.0007(4) -0.0010(4)
C2 0.0200(5) 0.0145(5) 0.0213(5) 0.0004(4) 0.0001(4) 0.0001(4)
C3 0.0175(5) 0.0195(5) 0.0170(5) -0.0011(4) 0.0005(4) 0.0007(4)
C4 0.0237(6) 0.0183(5) 0.0202(5) 0.0002(4) 0.0000(4) -0.0037(4)
C5 0.0231(5) 0.0157(5) 0.0221(5) 0.0011(4) 0.0010(4) -0.0016(4)
C6 0.0157(5) 0.0144(4) 0.0181(5) -0.0014(3) 0.0014(3) 0.0006(4)
C7 0.0173(5) 0.0160(5) 0.0189(5) -0.0010(4) 0.0022(4) 0.0018(4)
C8 0.0201(5) 0.0177(5) 0.0188(5) 0.0005(4) -0.0004(4) 0.0006(4)
C9 0.0186(5) 0.0174(5) 0.0218(5) -0.0016(4) 0.0000(4) 0.0027(4)
C10 0.0205(5) 0.0184(5) 0.0200(5) -0.0025(4) -0.0007(4) 0.0027(4)
C11 0.0232(6) 0.0246(6) 0.0229(6) -0.0030(4) -0.0032(4) 0.0050(4)
C12 0.0272(6) 0.0304(6) 0.0203(5) -0.0078(5) -0.0018(4) 0.0024(5)
C13 0.0324(7) 0.0248(6) 0.0205(6) -0.0063(5) 0.0005(5) -0.0010(4)

loop_
_atom_type_symbol
_atom_type_description
_atom_type_scat_dispersion_real
_atom_type_scat_dispersion_imag
_atom_type_scat_source
C C 0.0033 0.0016 'International Tables Vol C Tables 4.2.6.8 and 6.1.1.4'
H H 0.0000 0.0000 'International Tables Vol C Tables 4.2.6.8 and 6.1.1.4'
N N 0.0061 0.0033 'International Tables Vol C Tables 4.2.6.8 and 6.1.1.4'
O O 0.0106 0.0060 'International Tables Vol C Tables 4.2.6.8 and 6.1.1.4'

loop_
_geom_angle_atom_site_label_1
_geom_angle_atom_site_label_2
_geom_angle_atom_site_label_3
_geom_angle
C13 O1 C10 106.24(10)
O4 N1 O3 123.66(11)
O4 N1 C3 118.41(11)
O3 N1 C3 117.92(11)
C2 C1 C6 120.22(11)
C2 C1 H1A 119.9
C6 C1 H1A 119.9
C3 C2 C1 118.51(11)
C3 C2 H2A 120.7
C1 C2 H2A 120.7
C2 C3 C4 122.86(11)
C2 C3 N1 118.34(11)
C4 C3 N1 118.77(10)
C5 C4 C3 118.00(11)
C5 C4 H4A 121.0
C3 C4 H4A 121.0
C4 C5 C6 120.72(11)
C4 C5 H5A 119.6
C6 C5 H5A 119.6
C1 C6 C5 119.67(10)
C1 C6 C7 122.84(10)
C5 C6 C7 117.48(10)
O2 C7 C8 121.18(10)
O2 C7 C6 118.58(10)
C8 C7 C6 120.24(10)
C9 C8 C7 119.21(11)
C9 C8 H8A 120.4
C7 C8 H8A 120.4
C8 C9 C10 127.31(11)
C8 C9 H9A 116.3
C10 C9 H9A 116.3
C11 C10 O1 109.83(11)
C11 C10 C9 130.54(12)
O1 C10 C9 119.63(10)
C10 C11 C12 106.66(12)
C10 C11 H11A 126.7
C12 C11 H11A 126.7
C13 C12 C11 106.27(12)
C13 C12 H12A 126.9
C11 C12 H12A 126.9
C12 C13 O1 111.00(12)
C12 C13 H13B 124.5
O1 C13 H13B 124.5

loop_
_geom_bond_atom_site_label_1
_geom_bond_atom_site_label_2
_geom_bond_distance
O1 C13 1.3690(15)
O1 C10 1.3736(15)
O2 C7 1.2321(14)
O3 N1 1.2287(15)
O4 N1 1.2274(14)
N1 C3 1.4728(15)
C1 C2 1.3921(16)
C1 C6 1.3960(16)
C1 H1A 0.9300
C2 C3 1.3818(16)
C2 H2A 0.9300
C3 C4 1.3882(17)
C4 C5 1.3873(17)
C4 H4A 0.9300
C5 C6 1.4005(16)
C5 H5A 0.9300
C6 C7 1.4998(16)
C7 C8 1.4702(16)
C8 C9 1.3510(16)
C8 H8A 0.9300
C9 C10 1.4262(17)
C9 H9A 0.9300
C10 C11 1.3696(16)
C11 C12 1.422(2)
C11 H11A 0.9300
C12 C13 1.354(2)
C12 H12A 0.9300
C13 H13B 0.9300

loop_
_geom_hbond_atom_site_label_D
_geom_hbond_atom_site_label_H
_geom_hbond_atom_site_label_A
_geom_hbond_site_symmetry_A
_geom_hbond_distance_DH
_geom_hbond_distance_HA
_geom_hbond_distance_DA
_geom_hbond_angle_DHA
_geom_hbond_publ_flag
C1 H1A O2 2_545 0.93 2.4812 3.151(2) 129 y
C9 H9A O2 1_555 0.93 2.4125 2.770(2) 103 n
C12 H12A O3 4_365 0.93 2.5468 3.463(2) 169 y

loop_
_geom_torsion_atom_site_label_1
_geom_torsion_atom_site_label_2
_geom_torsion_atom_site_label_3
_geom_torsion_atom_site_label_4
_geom_torsion
C6 C1 C2 C3 -0.96(19)
C1 C2 C3 C4 0.0(2)
C1 C2 C3 N1 -178.27(11)
O4 N1 C3 C2 174.86(12)
O3 N1 C3 C2 -4.38(18)
O4 N1 C3 C4 -3.49(19)
O3 N1 C3 C4 177.26(13)
C2 C3 C4 C5 0.7(2)
N1 C3 C4 C5 178.99(12)
C3 C4 C5 C6 -0.5(2)
C2 C1 C6 C5 1.15(19)
C2 C1 C6 C7 -178.05(12)
C4 C5 C6 C1 -0.40(19)
C4 C5 C6 C7 178.84(12)
C1 C6 C7 O2 175.92(12)
C5 C6 C7 O2 -3.30(17)
C1 C6 C7 C8 -4.10(18)
C5 C6 C7 C8 176.68(11)
O2 C7 C8 C9 -0.86(19)
C6 C7 C8 C9 179.16(11)
C7 C8 C9 C10 178.83(12)
C13 O1 C10 C11 0.08(15)
C13 O1 C10 C9 -179.42(12)
C8 C9 C10 C11 -179.87(14)
C8 C9 C10 O1 -0.5(2)
O1 C10 C11 C12 0.03(16)
C9 C10 C11 C12 179.45(13)
C10 C11 C12 C13 -0.12(16)
C11 C12 C13 O1 0.17(17)
C10 O1 C13 C12 -0.16(16)
